data_4003616
loop_
_publ_author_name
'Chotard, Florian'
'Sivchik, Vasily'
'Linnolahti, Mikko'
'Bochmann, Manfred'
'Romanov, Alexander S.'

_publ_section_title
;
 Mono- versus Bicyclic Carbene Metal Amide Photoemitters: Which Design
 Leads to the Best Performance?
;
_journal_name_full 'Chemistry of Materials'
_journal_paper_doi 10.1021/acs.chemmater.0c01769
_journal_year 2020
_chemical_formula_moiety 'C40 H49 Cu N2, C H2 Cl2'
_chemical_formula_sum 'C41 H51 Cl2 Cu N2'
_chemical_formula_weight 706.27
_space_group_crystal_system orthorhombic
_space_group_IT_number 33
_space_group_name_Hall 'P 2c -2n'
_space_group_name_H-M_alt 'P n a 21'
_atom_sites_solution_hydrogens geom
_audit_creation_date 2019-11-06
_audit_creation_method
;
Olex2 1.2
(compiled 2018.05.29 svn.r3508 for OlexSys, GUI svn.r5506)
;
_cell_angle_alpha 90
_cell_angle_beta 90
_cell_angle_gamma 90
_cell_formula_units_Z 4
_cell_length_a 18.4735(4)
_cell_length_b 10.1510(2)
_cell_length_c 19.3448(4)
_cell_measurement_reflns_used 16682
_cell_measurement_temperature 100.01(10)
_cell_measurement_theta_max 30.8910
_cell_measurement_theta_min 2.1940
_cell_volume 3627.62(13)
_computing_cell_refinement 'CrysAlisPro 1.171.40.57a (Rigaku OD, 2019)'
_computing_data_collection 'CrysAlisPro 1.171.40.57a (Rigaku OD, 2019)'
_computing_data_reduction 'CrysAlisPro 1.171.40.57a (Rigaku OD, 2019)'
_computing_molecular_graphics 'Olex2 (Dolomanov et al., 2009)'
_computing_publication_material 'Olex2 (Dolomanov et al., 2009)'
_computing_structure_refinement 'ShelXL (Sheldrick, 2015)'
_computing_structure_solution 'ShelXT (Sheldrick, 2015)'
_diffrn_ambient_environment N~2~
_diffrn_ambient_temperature 100.01(10)
_diffrn_detector 'Hybrid Pixel Array Detector'
_diffrn_detector_area_resol_mean 10.0000
_diffrn_detector_type HyPix
_diffrn_measured_fraction_theta_full 0.999
_diffrn_measured_fraction_theta_max 0.897
_diffrn_measurement_details
;
List of Runs (angles in degrees, time in seconds):

  # Type    Start    End  Width  t~exp~   \w     \q     \k     \f   Frames
--------------------------------------------------------------------------
  1  \w     15.00  68.00   0.50   15.10    --    4.95  37.00  30.00  106
  2  \w     -4.00  60.00   0.50   15.10    --    4.95  37.00 -60.00  128
  3  \w    -15.00  26.00   0.50   15.10    --    4.95 -99.00 -90.00   82
  4  \w     -8.00  38.00   0.50   15.10    --    4.95 -99.00 -30.00   92
  5  \w    -54.00  14.00   0.50   15.10    --    4.95 -57.00-180.00  136
  6  \w    -76.00  17.00   0.50   15.10    --   -5.49 -77.00  90.00  186
  7  \w    -60.00  -1.00   0.50   15.10    --    4.95 -57.00 120.00  118
;
_diffrn_measurement_device 'four-circle diffractometer'
_diffrn_measurement_device_type 'XtaLAB Synergy, Dualflex, HyPix'
_diffrn_measurement_method '\w scans'
_diffrn_orient_matrix_type 'CrysAlisPro convention (1999,Acta A55,543-557)'
_diffrn_orient_matrix_UB_11 -0.0044728000
_diffrn_orient_matrix_UB_12 0.0069207000
_diffrn_orient_matrix_UB_13 0.0362352000
_diffrn_orient_matrix_UB_21 0.0180961000
_diffrn_orient_matrix_UB_22 0.0615790000
_diffrn_orient_matrix_UB_23 -0.0012534000
_diffrn_orient_matrix_UB_31 -0.0335787000
_diffrn_orient_matrix_UB_32 0.0322407000
_diffrn_orient_matrix_UB_33 -0.0054786000
_diffrn_radiation_monochromator mirror
_diffrn_radiation_probe x-ray
_diffrn_radiation_type MoK\a
_diffrn_radiation_wavelength 0.71073
_diffrn_reflns_av_R_equivalents 0.0464
_diffrn_reflns_av_unetI/netI 0.0386
_diffrn_reflns_Laue_measured_fraction_full 0.999
_diffrn_reflns_Laue_measured_fraction_max 0.897
_diffrn_reflns_limit_h_max 25
_diffrn_reflns_limit_h_min -25
_diffrn_reflns_limit_k_max 14
_diffrn_reflns_limit_k_min -13
_diffrn_reflns_limit_l_max 27
_diffrn_reflns_limit_l_min -26
_diffrn_reflns_number 51449
_diffrn_reflns_point_group_measured_fraction_full 0.999
_diffrn_reflns_point_group_measured_fraction_max 0.848
_diffrn_reflns_theta_full 25.242
_diffrn_reflns_theta_max 30.842
_diffrn_reflns_theta_min 2.106
_diffrn_source 'micro-focus sealed X-ray tube'
_diffrn_source_type 'PhotonJet (Mo) X-ray Source'
_exptl_absorpt_coefficient_mu 0.781
_exptl_absorpt_correction_T_max 1.00000
_exptl_absorpt_correction_T_min 0.61121
_exptl_absorpt_correction_type multi-scan
_exptl_absorpt_process_details
;
CrysAlisPro 1.171.40.57a (Rigaku Oxford Diffraction, 2019)
Empirical absorption correction using spherical harmonics,
 implemented in SCALE3 ABSPACK scaling algorithm.
;
_exptl_crystal_colour 'light yellow'
_exptl_crystal_density_diffrn 1.293
_exptl_crystal_description block
_exptl_crystal_F_000 1496
_exptl_crystal_size_max 0.666
_exptl_crystal_size_mid 0.156
_exptl_crystal_size_min 0.074
_refine_diff_density_max 0.920
_refine_diff_density_min -0.298
_refine_diff_density_rms 0.098
_refine_ls_abs_structure_details
;
 Flack x determined using 3040 quotients [(I+)-(I-)]/[(I+)+(I-)]
 (Parsons, Flack and Wagner, Acta Cryst. B69 (2013) 249-259).
;
_refine_ls_abs_structure_Flack -0.005(6)
_refine_ls_extinction_method none
_refine_ls_goodness_of_fit_ref 1.031
_refine_ls_hydrogen_treatment constr
_refine_ls_matrix_type full
_refine_ls_number_parameters 431
_refine_ls_number_reflns 9681
_refine_ls_number_restraints 7
_refine_ls_restrained_S_all 1.033
_refine_ls_R_factor_all 0.0730
_refine_ls_R_factor_gt 0.0541
_refine_ls_shift/su_max 0.001
_refine_ls_shift/su_mean 0.000
_refine_ls_structure_factor_coef Fsqd
_refine_ls_weighting_details 'w=1/[\s^2^(Fo^2^)+(0.0919P)^2^] where P=(Fo^2^+2Fc^2^)/3'
_refine_ls_weighting_scheme calc
_refine_ls_wR_factor_gt 0.1290
_refine_ls_wR_factor_ref 0.1368
_reflns_Friedel_coverage 0.842
_reflns_Friedel_fraction_full 0.998
_reflns_Friedel_fraction_max 0.796
_reflns_number_gt 7639
_reflns_number_total 9681
_reflns_threshold_expression 'I > 2\s(I)'
_cod_data_source_file cm0c01769_si_003.cif
_cod_data_source_block vs_c6cucz
_cod_database_code 4003616
_shelx_shelxl_version_number 2018/3
_chemical_oxdiff_formula C40H48N2Cu
_chemical_oxdiff_usercomment 'DCM/hexanes, -20 deg, light yellow block'
_shelx_space_group_comment
;
The symmetry employed for this shelxl refinement is uniquely defined
by the following loop, which should always be used as a source of
symmetry information in preference to the above space-group names.
They are only intended as comments.
;
_shelx_estimated_absorpt_t_max 0.945
_shelx_estimated_absorpt_t_min 0.624
_diffrn_oxdiff_digest_frames
;
0167258a8db444ed47c782d3def638bf8d00025cd8b
;
_reflns_odcompleteness_completeness 99.93
_reflns_odcompleteness_iscentric 1
_reflns_odcompleteness_theta 26.32
_olex2_refinement_description
;
1. Fixed Uiso
 At 1.2 times of:
  All C(H) groups, All C(H,H) groups
 At 1.5 times of:
  All C(H,H,H) groups
2. Restrained distances
 Cl1A-C41A = Cl2A-C41A
 1.7602 with sigma of 0.002
 Cl1-C41 = Cl2-C41
 1.7602 with sigma of 0.002
 Cl1A-Cl2A
 2.9338 with sigma of 0.004
 Cl1-Cl2
 2.9338 with sigma of 0.004
3. Uiso/Uaniso restraints and constraints
Uanis(Cl1) = Uanis(Cl1A)
Uanis(Cl2) = Uanis(Cl2A)
Uanis(C41) = Uanis(C41A)
4. Others
 Sof(Cl1A)=Sof(Cl2A)=Sof(C41A)=Sof(H41C)=Sof(H41D)=1-FVAR(1)
 Sof(C41)=Sof(H41A)=Sof(H41B)=Sof(Cl1)=Sof(Cl2)=FVAR(1)
5.a Ternary CH refined with riding coordinates:
 C12(H12), C15(H15), C20(H20), C22(H22), C24(H24), C26(H26)
5.b Secondary CH2 refined with riding coordinates:
 C3(H3A,H3B), C4(H4A,H4B), C21(H21A,H21B), C23(H23A,H23B), C25(H25A,H25B),
 C27(H27A,H27B), C28(H28A,H28B), C41(H41A,H41B), C41A(H41C,H41D)
5.c Aromatic/amide H refined with riding coordinates:
 C8(H8), C9(H9), C10(H10), C30(H30), C31(H31), C32(H32), C33(H33), C36(H36),
 C37(H37), C38(H38), C39(H39)
5.d Idealised Me refined as rotating group:
 C13(H13A,H13B,H13C), C14(H14A,H14B,H14C), C16(H16A,H16B,H16C), C17(H17A,H17B,
 H17C), C18(H18A,H18B,H18C), C19(H19A,H19B,H19C)
;
_olex2_submission_special_instructions 'No special instructions were received'
_oxdiff_exptl_absorpt_empirical_details
;
Empirical correction (ABSPACK) includes:
- Absorption correction using spherical harmonics
- Frame scaling
;
_oxdiff_exptl_absorpt_empirical_full_max 1.437
_oxdiff_exptl_absorpt_empirical_full_min 0.447

loop_
_space_group_symop_operation_xyz
'x, y, z'
'-x, -y, z+1/2'
'x+1/2, -y+1/2, z'
'-x+1/2, y+1/2, z+1/2'

loop_
_atom_site_label
_atom_site_type_symbol
_atom_site_fract_x
_atom_site_fract_y
_atom_site_fract_z
_atom_site_U_iso_or_equiv
_atom_site_adp_type
_atom_site_occupancy
_atom_site_site_symmetry_order
_atom_site_calc_flag
_atom_site_refinement_flags_posn
_atom_site_refinement_flags_adp
_atom_site_refinement_flags_occupancy
_atom_site_disorder_assembly
_atom_site_disorder_group
Cu1 Cu 0.28404(2) 0.39196(4) 0.52461(4) 0.03301(13) Uani 1 1 d . . . . .
N1 N 0.18999(18) 0.2258(3) 0.45650(18) 0.0376(7) Uani 1 1 d . . . . .
N2 N 0.36910(17) 0.4876(3) 0.53668(18) 0.0374(7) Uani 1 1 d . . . . .
C1 C 0.20085(18) 0.2855(3) 0.5157(2) 0.0325(8) Uani 1 1 d . . . . .
C2 C 0.1499(2) 0.2529(4) 0.5761(2) 0.0372(8) Uani 1 1 d . . . . .
C3 C 0.1390(3) 0.1036(4) 0.5719(3) 0.0494(11) Uani 1 1 d . . . . .
H3A H 0.186641 0.058934 0.571748 0.059 Uiso 1 1 calc R . . . .
H3B H 0.111658 0.072894 0.612853 0.059 Uiso 1 1 calc R . . . .
C4 C 0.0981(3) 0.0687(5) 0.5071(3) 0.0590(14) Uani 1 1 d . . . . .
H4A H 0.048611 0.105664 0.510435 0.071 Uiso 1 1 calc R . . . .
H4B H 0.093518 -0.028353 0.504443 0.071 Uiso 1 1 calc R . . . .
C5 C 0.1332(3) 0.1186(5) 0.4398(3) 0.0502(12) Uani 1 1 d . . . . .
C6 C 0.2372(2) 0.2625(4) 0.3988(2) 0.0374(8) Uani 1 1 d . . . . .
C7 C 0.3017(2) 0.1928(4) 0.3872(2) 0.0398(9) Uani 1 1 d . . . . .
C8 C 0.3418(2) 0.2248(5) 0.3282(2) 0.0449(10) Uani 1 1 d . . . . .
H8 H 0.385512 0.178699 0.319179 0.054 Uiso 1 1 calc R . . . .
C9 C 0.3198(3) 0.3206(6) 0.2832(2) 0.0511(11) Uani 1 1 d . . . . .
H9 H 0.346816 0.338098 0.242420 0.061 Uiso 1 1 calc R . . . .
C10 C 0.2573(3) 0.3924(5) 0.2976(3) 0.0500(11) Uani 1 1 d . . . . .
H10 H 0.242341 0.459899 0.266775 0.060 Uiso 1 1 calc R . . . .
C11 C 0.2166(2) 0.3666(5) 0.3564(2) 0.0438(10) Uani 1 1 d . . . . .
C12 C 0.1543(2) 0.4610(5) 0.3738(2) 0.0476(11) Uani 1 1 d . . . . .
H12 H 0.126681 0.422403 0.413373 0.057 Uiso 1 1 calc R . . . .
C13 C 0.1858(3) 0.5933(5) 0.3978(3) 0.0553(12) Uani 1 1 d . . . . .
H13A H 0.217848 0.578657 0.437421 0.083 Uiso 1 1 calc GR . . . .
H13B H 0.146326 0.652353 0.411281 0.083 Uiso 1 1 calc GR . . . .
H13C H 0.213412 0.633190 0.359916 0.083 Uiso 1 1 calc GR . . . .
C14 C 0.1010(3) 0.4803(6) 0.3133(3) 0.0658(15) Uani 1 1 d . . . . .
H14A H 0.123603 0.535414 0.277756 0.099 Uiso 1 1 calc GR . . . .
H14B H 0.056950 0.523245 0.330210 0.099 Uiso 1 1 calc GR . . . .
H14C H 0.088655 0.394306 0.293479 0.099 Uiso 1 1 calc GR . . . .
C15 C 0.3331(2) 0.0915(4) 0.4373(2) 0.0421(9) Uani 1 1 d . . . . .
H15 H 0.296485 0.075108 0.474424 0.051 Uiso 1 1 calc R . . . .
C16 C 0.4017(2) 0.1442(5) 0.4712(3) 0.0501(11) Uani 1 1 d . . . . .
H16A H 0.438367 0.160735 0.435709 0.075 Uiso 1 1 calc GR . . . .
H16B H 0.420077 0.079163 0.504313 0.075 Uiso 1 1 calc GR . . . .
H16C H 0.390669 0.226505 0.495525 0.075 Uiso 1 1 calc GR . . . .
C17 C 0.3506(3) -0.0410(5) 0.4024(3) 0.0576(13) Uani 1 1 d . . . . .
H17A H 0.394438 -0.031762 0.374352 0.086 Uiso 1 1 calc GR . . . .
H17B H 0.310039 -0.067175 0.372790 0.086 Uiso 1 1 calc GR . . . .
H17C H 0.358391 -0.108347 0.437943 0.086 Uiso 1 1 calc GR . . . .
C18 C 0.1699(3) 0.0022(5) 0.4039(3) 0.0505(11) Uani 1 1 d . . . . .
H18A H 0.192819 0.032520 0.361055 0.076 Uiso 1 1 calc GR . . . .
H18B H 0.133619 -0.065144 0.393011 0.076 Uiso 1 1 calc GR . . . .
H18C H 0.206730 -0.035330 0.434537 0.076 Uiso 1 1 calc GR . . . .
C19 C 0.0766(2) 0.1740(6) 0.3908(3) 0.0563(13) Uani 1 1 d . . . . .
H19A H 0.053448 0.250874 0.412048 0.084 Uiso 1 1 calc GR . . . .
H19B H 0.039967 0.106599 0.381284 0.084 Uiso 1 1 calc GR . . . .
H19C H 0.099887 0.200410 0.347427 0.084 Uiso 1 1 calc GR . . . .
C20 C 0.1826(2) 0.2919(4) 0.6467(2) 0.0408(9) Uani 1 1 d . . . . .
H20 H 0.230375 0.246785 0.652537 0.049 Uiso 1 1 calc R . . . .
C21 C 0.1312(3) 0.2494(5) 0.7062(2) 0.0473(10) Uani 1 1 d . . . . .
H21A H 0.124530 0.152590 0.705413 0.057 Uiso 1 1 calc R . . . .
H21B H 0.152527 0.273935 0.751355 0.057 Uiso 1 1 calc R . . . .
C22 C 0.0573(2) 0.3184(5) 0.6971(2) 0.0458(10) Uani 1 1 d . . . . .
H22 H 0.023476 0.287885 0.734081 0.055 Uiso 1 1 calc R . . . .
C23 C 0.0250(2) 0.2864(5) 0.6264(2) 0.0486(10) Uani 1 1 d . . . . .
H23A H -0.022074 0.332011 0.621075 0.058 Uiso 1 1 calc R . . . .
H23B H 0.016399 0.190388 0.622638 0.058 Uiso 1 1 calc R . . . .
C24 C 0.0774(2) 0.3313(5) 0.5689(2) 0.0401(9) Uani 1 1 d . . . . .
H24 H 0.055301 0.311852 0.522833 0.048 Uiso 1 1 calc R . . . .
C25 C 0.0903(2) 0.4794(5) 0.5752(2) 0.0421(9) Uani 1 1 d . . . . .
H25A H 0.044132 0.527094 0.567910 0.051 Uiso 1 1 calc R . . . .
H25B H 0.124857 0.508273 0.539124 0.051 Uiso 1 1 calc R . . . .
C26 C 0.1207(2) 0.5127(4) 0.6469(2) 0.0425(9) Uani 1 1 d . . . . .
H26 H 0.128202 0.610008 0.650564 0.051 Uiso 1 1 calc R . . . .
C27 C 0.0676(3) 0.4679(5) 0.7029(2) 0.0467(10) Uani 1 1 d . . . . .
H27A H 0.020480 0.513072 0.696837 0.056 Uiso 1 1 calc R . . . .
H27B H 0.086763 0.490637 0.749193 0.056 Uiso 1 1 calc R . . . .
C28 C 0.1934(2) 0.4423(4) 0.6545(2) 0.0404(9) Uani 1 1 d . . . . .
H28A H 0.214398 0.461976 0.700440 0.048 Uiso 1 1 calc R . . . .
H28B H 0.227398 0.474372 0.618729 0.048 Uiso 1 1 calc R . . . .
C29 C 0.4038(2) 0.5200(4) 0.5979(2) 0.0374(9) Uani 1 1 d . . . . .
C30 C 0.3902(2) 0.4691(5) 0.6639(2) 0.0437(10) Uani 1 1 d . . . . .
H30 H 0.353019 0.405863 0.670954 0.052 Uiso 1 1 calc R . . . .
C31 C 0.4321(3) 0.5130(6) 0.7189(3) 0.0557(12) Uani 1 1 d . . . . .
H31 H 0.424086 0.478963 0.763951 0.067 Uiso 1 1 calc R . . . .
C32 C 0.4865(3) 0.6076(6) 0.7079(3) 0.0672(17) Uani 1 1 d . . . . .
H32 H 0.514060 0.637918 0.746184 0.081 Uiso 1 1 calc R . . . .
C33 C 0.5006(3) 0.6570(6) 0.6437(3) 0.0589(13) Uani 1 1 d . . . . .
H33 H 0.538156 0.719797 0.637389 0.071 Uiso 1 1 calc R . . . .
C34 C 0.4593(2) 0.6142(4) 0.5869(3) 0.0433(10) Uani 1 1 d . . . . .
C35 C 0.4596(2) 0.6416(4) 0.5141(3) 0.0423(10) Uani 1 1 d . . . . .
C36 C 0.5017(2) 0.7179(4) 0.4695(3) 0.0500(11) Uani 1 1 d . . . . .
H36 H 0.537992 0.774654 0.487531 0.060 Uiso 1 1 calc R . . . .
C37 C 0.4904(3) 0.7103(5) 0.3994(3) 0.0542(12) Uani 1 1 d . . . . .
H37 H 0.519285 0.762214 0.369298 0.065 Uiso 1 1 calc R . . . .
C38 C 0.4377(3) 0.6285(5) 0.3716(3) 0.0511(11) Uani 1 1 d . . . . .
H38 H 0.431680 0.623531 0.322848 0.061 Uiso 1 1 calc R . . . .
C39 C 0.3936(2) 0.5537(5) 0.4147(2) 0.0451(10) Uani 1 1 d . . . . .
H39 H 0.356626 0.499589 0.395884 0.054 Uiso 1 1 calc R . . . .
C40 C 0.4044(2) 0.5591(4) 0.4860(2) 0.0398(9) Uani 1 1 d . . . . .
C41 C 0.3067(3) 0.7951(5) 0.6075(6) 0.077(3) Uani 0.721(10) 1 d D . P A 1
H41A H 0.342361 0.750266 0.577412 0.092 Uiso 0.721(10) 1 calc R . P A 1
H41B H 0.306429 0.749457 0.652731 0.092 Uiso 0.721(10) 1 calc R . P A 1
Cl1A Cl 0.2521(7) 0.7734(9) 0.5598(6) 0.0791(10) Uani 0.279(10) 1 d D . P A 2
Cl2A Cl 0.3492(8) 0.9560(15) 0.6301(9) 0.0732(8) Uani 0.279(10) 1 d D . P A 2
C41A C 0.3074(15) 0.8003(18) 0.6325(10) 0.077(3) Uani 0.279(10) 1 d D . P A 2
H41C H 0.277604 0.793504 0.674958 0.092 Uiso 0.279(10) 1 calc R . P A 2
H41D H 0.345047 0.731106 0.634590 0.092 Uiso 0.279(10) 1 calc R . P A 2
Cl1 Cl 0.2202(3) 0.7833(3) 0.5698(2) 0.0791(10) Uani 0.721(10) 1 d D . P A 1
Cl2 Cl 0.3332(3) 0.9601(5) 0.6195(3) 0.0732(8) Uani 0.721(10) 1 d D . P A 1

loop_
_atom_site_aniso_label
_atom_site_aniso_U_11
_atom_site_aniso_U_22
_atom_site_aniso_U_33
_atom_site_aniso_U_23
_atom_site_aniso_U_13
_atom_site_aniso_U_12
Cu1 0.0269(2) 0.0369(2) 0.0352(2) -0.0033(2) -0.0014(2) -0.00522(15)
N1 0.0269(15) 0.0446(19) 0.0413(18) -0.0139(14) 0.0034(14) -0.0040(14)
N2 0.0283(14) 0.0397(15) 0.044(2) -0.0018(14) -0.0042(13) -0.0026(12)
C1 0.0245(15) 0.0300(15) 0.043(2) -0.0035(16) 0.0012(16) -0.0015(12)
C2 0.033(2) 0.0393(19) 0.040(2) -0.0088(16) 0.0070(16) -0.0049(16)
C3 0.051(3) 0.041(2) 0.057(3) -0.0062(19) 0.017(2) -0.0096(19)
C4 0.054(3) 0.057(3) 0.066(3) -0.023(2) 0.015(2) -0.021(2)
C5 0.034(2) 0.060(3) 0.056(3) -0.026(2) 0.004(2) -0.0128(19)
C6 0.0257(18) 0.053(2) 0.0337(19) -0.0137(17) -0.0009(15) -0.0005(17)
C7 0.0304(19) 0.049(2) 0.040(2) -0.0104(17) 0.0008(16) 0.0029(17)
C8 0.034(2) 0.060(3) 0.041(2) -0.009(2) 0.0086(17) 0.0092(19)
C9 0.045(3) 0.068(3) 0.040(2) -0.005(2) 0.0082(19) 0.005(2)
C10 0.047(3) 0.063(3) 0.040(2) 0.002(2) -0.002(2) 0.012(2)
C11 0.036(2) 0.060(3) 0.035(2) -0.0107(19) -0.0048(16) 0.0048(18)
C12 0.039(2) 0.065(3) 0.038(2) -0.009(2) -0.0030(18) 0.014(2)
C13 0.054(3) 0.062(3) 0.050(3) 0.001(2) 0.001(2) 0.018(2)
C14 0.053(3) 0.085(4) 0.060(3) -0.010(3) -0.018(3) 0.032(3)
C15 0.036(2) 0.046(2) 0.044(2) -0.0047(17) 0.0077(17) 0.0043(17)
C16 0.033(2) 0.064(3) 0.054(3) 0.006(2) -0.0029(19) 0.004(2)
C17 0.055(3) 0.056(3) 0.061(3) -0.006(2) 0.008(2) 0.014(2)
C18 0.037(2) 0.054(3) 0.060(3) -0.021(2) 0.005(2) -0.0080(19)
C19 0.031(2) 0.072(3) 0.065(3) -0.031(3) -0.004(2) -0.004(2)
C20 0.040(2) 0.043(2) 0.040(2) -0.0005(16) 0.0006(18) 0.0031(18)
C21 0.047(2) 0.057(2) 0.038(2) 0.0066(19) 0.0057(19) 0.005(2)
C22 0.047(2) 0.053(2) 0.037(2) -0.0015(18) 0.0105(18) -0.001(2)
C23 0.035(2) 0.064(3) 0.046(2) -0.006(2) 0.0095(18) -0.002(2)
C24 0.0304(19) 0.055(2) 0.035(2) -0.0088(18) 0.0020(15) 0.0003(17)
C25 0.035(2) 0.053(2) 0.039(2) 0.0007(18) 0.0061(16) 0.0051(18)
C26 0.045(2) 0.041(2) 0.042(2) -0.0071(17) 0.0027(18) 0.0042(18)
C27 0.047(2) 0.057(3) 0.036(2) -0.0081(19) 0.0015(18) 0.006(2)
C28 0.036(2) 0.050(2) 0.0345(19) -0.0116(18) -0.0046(17) -0.0001(19)
C29 0.0252(18) 0.037(2) 0.050(2) -0.0101(17) 0.0002(17) 0.0023(15)
C30 0.028(2) 0.052(2) 0.051(2) -0.0123(19) -0.0002(17) -0.0026(17)
C31 0.038(2) 0.084(3) 0.045(2) -0.016(2) 0.0014(19) 0.005(2)
C32 0.039(3) 0.101(5) 0.062(3) -0.036(3) -0.007(2) -0.008(3)
C33 0.033(2) 0.072(3) 0.072(3) -0.027(3) 0.005(2) -0.015(2)
C34 0.0256(19) 0.043(2) 0.061(3) -0.016(2) 0.0045(18) -0.0005(16)
C35 0.0278(17) 0.0328(17) 0.066(3) -0.0060(19) -0.0018(19) 0.0003(14)
C36 0.029(2) 0.037(2) 0.084(3) -0.003(2) 0.007(2) -0.0042(16)
C37 0.043(3) 0.045(2) 0.074(3) 0.019(2) 0.010(2) 0.001(2)
C38 0.046(3) 0.055(3) 0.053(3) 0.015(2) -0.002(2) 0.003(2)
C39 0.037(2) 0.048(2) 0.050(2) 0.009(2) -0.0066(18) -0.0028(19)
C40 0.0269(19) 0.0352(19) 0.057(3) 0.0010(18) -0.0002(17) 0.0029(16)
C41 0.075(4) 0.074(4) 0.081(8) 0.017(5) 0.014(5) 0.030(4)
Cl1A 0.087(3) 0.0494(9) 0.1010(18) 0.0039(10) 0.0053(18) -0.0082(15)
Cl2A 0.060(3) 0.1027(13) 0.057(2) 0.0201(12) -0.0111(13) -0.0102(15)
C41A 0.075(4) 0.074(4) 0.081(8) 0.017(5) 0.014(5) 0.030(4)
Cl1 0.087(3) 0.0494(9) 0.1010(18) 0.0039(10) 0.0053(18) -0.0082(15)
Cl2 0.060(3) 0.1027(13) 0.057(2) 0.0201(12) -0.0111(13) -0.0102(15)

loop_
_atom_type_symbol
_atom_type_description
_atom_type_scat_dispersion_real
_atom_type_scat_dispersion_imag
_atom_type_scat_source
C C 0.0033 0.0016 'International Tables Vol C Tables 4.2.6.8 and 6.1.1.4'
H H 0.0000 0.0000 'International Tables Vol C Tables 4.2.6.8 and 6.1.1.4'
Cl Cl 0.1484 0.1585 'International Tables Vol C Tables 4.2.6.8 and 6.1.1.4'
Cu Cu 0.3201 1.2651 'International Tables Vol C Tables 4.2.6.8 and 6.1.1.4'
N N 0.0061 0.0033 'International Tables Vol C Tables 4.2.6.8 and 6.1.1.4'

loop_
_geom_angle_atom_site_label_1
_geom_angle_atom_site_label_2
_geom_angle_atom_site_label_3
_geom_angle
_geom_angle_site_symmetry_1
_geom_angle_site_symmetry_3
_geom_angle_publ_flag
N2 Cu1 C1 176.09(15) . . ?
C1 N1 C5 127.7(4) . . ?
C1 N1 C6 117.2(3) . . ?
C6 N1 C5 115.1(3) . . ?
C29 N2 Cu1 128.4(3) . . ?
C40 N2 Cu1 125.7(3) . . ?
C40 N2 C29 105.3(3) . . ?
N1 C1 Cu1 117.9(3) . . ?
N1 C1 C2 118.1(3) . . ?
C2 C1 Cu1 123.6(3) . . ?
C1 C2 C20 112.1(3) . . ?
C1 C2 C24 110.4(3) . . ?
C3 C2 C1 104.7(3) . . ?
C3 C2 C20 110.6(4) . . ?
C3 C2 C24 112.7(4) . . ?
C20 C2 C24 106.4(3) . . ?
C2 C3 H3A 109.7 . . ?
C2 C3 H3B 109.7 . . ?
H3A C3 H3B 108.2 . . ?
C4 C3 C2 110.0(4) . . ?
C4 C3 H3A 109.7 . . ?
C4 C3 H3B 109.7 . . ?
C3 C4 H4A 108.6 . . ?
C3 C4 H4B 108.6 . . ?
C3 C4 C5 114.5(4) . . ?
H4A C4 H4B 107.6 . . ?
C5 C4 H4A 108.6 . . ?
C5 C4 H4B 108.6 . . ?
C4 C5 N1 109.9(4) . . ?
C18 C5 N1 109.8(4) . . ?
C18 C5 C4 108.5(4) . . ?
C19 C5 N1 109.7(4) . . ?
C19 C5 C4 111.1(4) . . ?
C19 C5 C18 107.9(4) . . ?
C7 C6 N1 120.0(4) . . ?
C11 C6 N1 118.6(4) . . ?
C11 C6 C7 121.4(4) . . ?
C6 C7 C15 124.0(4) . . ?
C8 C7 C6 117.6(4) . . ?
C8 C7 C15 118.3(4) . . ?
C7 C8 H8 119.1 . . ?
C9 C8 C7 121.9(4) . . ?
C9 C8 H8 119.1 . . ?
C8 C9 H9 120.3 . . ?
C8 C9 C10 119.4(4) . . ?
C10 C9 H9 120.3 . . ?
C9 C10 H10 119.5 . . ?
C11 C10 C9 121.0(5) . . ?
C11 C10 H10 119.5 . . ?
C6 C11 C12 123.4(4) . . ?
C10 C11 C6 118.5(4) . . ?
C10 C11 C12 117.9(4) . . ?
C11 C12 H12 107.8 . . ?
C11 C12 C14 113.0(4) . . ?
C13 C12 C11 109.1(4) . . ?
C13 C12 H12 107.8 . . ?
C13 C12 C14 111.2(4) . . ?
C14 C12 H12 107.8 . . ?
C12 C13 H13A 109.5 . . ?
C12 C13 H13B 109.5 . . ?
C12 C13 H13C 109.5 . . ?
H13A C13 H13B 109.5 . . ?
H13A C13 H13C 109.5 . . ?
H13B C13 H13C 109.5 . . ?
C12 C14 H14A 109.5 . . ?
C12 C14 H14B 109.5 . . ?
C12 C14 H14C 109.5 . . ?
H14A C14 H14B 109.5 . . ?
H14A C14 H14C 109.5 . . ?
H14B C14 H14C 109.5 . . ?
C7 C15 H15 108.1 . . ?
C7 C15 C17 112.9(4) . . ?
C16 C15 C7 110.6(4) . . ?
C16 C15 H15 108.1 . . ?
C16 C15 C17 108.7(4) . . ?
C17 C15 H15 108.1 . . ?
C15 C16 H16A 109.5 . . ?
C15 C16 H16B 109.5 . . ?
C15 C16 H16C 109.5 . . ?
H16A C16 H16B 109.5 . . ?
H16A C16 H16C 109.5 . . ?
H16B C16 H16C 109.5 . . ?
C15 C17 H17A 109.5 . . ?
C15 C17 H17B 109.5 . . ?
C15 C17 H17C 109.5 . . ?
H17A C17 H17B 109.5 . . ?
H17A C17 H17C 109.5 . . ?
H17B C17 H17C 109.5 . . ?
C5 C18 H18A 109.5 . . ?
C5 C18 H18B 109.5 . . ?
C5 C18 H18C 109.5 . . ?
H18A C18 H18B 109.5 . . ?
H18A C18 H18C 109.5 . . ?
H18B C18 H18C 109.5 . . ?
C5 C19 H19A 109.5 . . ?
C5 C19 H19B 109.5 . . ?
C5 C19 H19C 109.5 . . ?
H19A C19 H19B 109.5 . . ?
H19A C19 H19C 109.5 . . ?
H19B C19 H19C 109.5 . . ?
C2 C20 H20 109.1 . . ?
C2 C20 C21 110.1(4) . . ?
C2 C20 C28 112.9(3) . . ?
C21 C20 H20 109.1 . . ?
C28 C20 H20 109.1 . . ?
C28 C20 C21 106.2(4) . . ?
C20 C21 H21A 109.8 . . ?
C20 C21 H21B 109.8 . . ?
H21A C21 H21B 108.3 . . ?
C22 C21 C20 109.2(4) . . ?
C22 C21 H21A 109.8 . . ?
C22 C21 H21B 109.8 . . ?
C21 C22 H22 109.3 . . ?
C23 C22 C21 110.6(4) . . ?
C23 C22 H22 109.3 . . ?
C23 C22 C27 108.9(4) . . ?
C27 C22 C21 109.4(4) . . ?
C27 C22 H22 109.3 . . ?
C22 C23 H23A 109.7 . . ?
C22 C23 H23B 109.7 . . ?
C22 C23 C24 109.7(4) . . ?
H23A C23 H23B 108.2 . . ?
C24 C23 H23A 109.7 . . ?
C24 C23 H23B 109.7 . . ?
C2 C24 H24 109.2 . . ?
C23 C24 C2 108.9(4) . . ?
C23 C24 H24 109.2 . . ?
C25 C24 C2 111.1(3) . . ?
C25 C24 C23 109.3(3) . . ?
C25 C24 H24 109.2 . . ?
C24 C25 H25A 109.6 . . ?
C24 C25 H25B 109.6 . . ?
C24 C25 C26 110.2(4) . . ?
H25A C25 H25B 108.1 . . ?
C26 C25 H25A 109.6 . . ?
C26 C25 H25B 109.6 . . ?
C25 C26 H26 109.4 . . ?
C27 C26 C25 109.9(4) . . ?
C27 C26 H26 109.4 . . ?
C28 C26 C25 107.8(3) . . ?
C28 C26 H26 109.4 . . ?
C28 C26 C27 110.9(4) . . ?
C22 C27 H27A 110.0 . . ?
C22 C27 H27B 110.0 . . ?
C26 C27 C22 108.7(3) . . ?
C26 C27 H27A 110.0 . . ?
C26 C27 H27B 110.0 . . ?
H27A C27 H27B 108.3 . . ?
C20 C28 H28A 109.7 . . ?
C20 C28 H28B 109.7 . . ?
C26 C28 C20 109.8(3) . . ?
C26 C28 H28A 109.7 . . ?
C26 C28 H28B 109.7 . . ?
H28A C28 H28B 108.2 . . ?
N2 C29 C30 127.5(4) . . ?
N2 C29 C34 111.4(4) . . ?
C30 C29 C34 121.1(4) . . ?
C29 C30 H30 120.7 . . ?
C31 C30 C29 118.6(4) . . ?
C31 C30 H30 120.7 . . ?
C30 C31 H31 119.9 . . ?
C30 C31 C32 120.2(5) . . ?
C32 C31 H31 119.9 . . ?
C31 C32 H32 119.2 . . ?
C33 C32 C31 121.7(5) . . ?
C33 C32 H32 119.2 . . ?
C32 C33 H33 120.2 . . ?
C32 C33 C34 119.6(5) . . ?
C34 C33 H33 120.2 . . ?
C29 C34 C35 106.3(4) . . ?
C33 C34 C29 118.9(5) . . ?
C33 C34 C35 134.7(4) . . ?
C36 C35 C34 135.7(4) . . ?
C36 C35 C40 119.3(5) . . ?
C40 C35 C34 104.8(4) . . ?
C35 C36 H36 120.2 . . ?
C37 C36 C35 119.5(4) . . ?
C37 C36 H36 120.2 . . ?
C36 C37 H37 119.2 . . ?
C36 C37 C38 121.6(4) . . ?
C38 C37 H37 119.2 . . ?
C37 C38 H38 119.9 . . ?
C37 C38 C39 120.2(5) . . ?
C39 C38 H38 119.9 . . ?
C38 C39 H39 120.4 . . ?
C38 C39 C40 119.3(4) . . ?
C40 C39 H39 120.4 . . ?
N2 C40 C35 112.1(4) . . ?
N2 C40 C39 127.8(4) . . ?
C39 C40 C35 120.1(4) . . ?
H41A C41 H41B 107.9 . . ?
Cl1 C41 H41A 109.3 . . ?
Cl1 C41 H41B 109.3 . . ?
Cl1 C41 Cl2 111.8(3) . . ?
Cl2 C41 H41A 109.3 . . ?
Cl2 C41 H41B 109.3 . . ?
Cl1A C41A H41C 109.2 . . ?
Cl1A C41A H41D 109.2 . . ?
Cl2A C41A Cl1A 111.9(4) . . ?
Cl2A C41A H41C 109.2 . . ?
Cl2A C41A H41D 109.2 . . ?
H41C C41A H41D 107.9 . . ?

loop_
_geom_bond_atom_site_label_1
_geom_bond_atom_site_label_2
_geom_bond_distance
_geom_bond_site_symmetry_2
_geom_bond_publ_flag
Cu1 N2 1.862(3) . ?
Cu1 C1 1.886(3) . ?
N1 C1 1.312(5) . ?
N1 C5 1.546(5) . ?
N1 C6 1.465(5) . ?
N2 C29 1.387(5) . ?
N2 C40 1.383(6) . ?
C1 C2 1.535(6) . ?
C2 C3 1.531(6) . ?
C2 C20 1.545(6) . ?
C2 C24 1.564(6) . ?
C3 H3A 0.9900 . ?
C3 H3B 0.9900 . ?
C3 C4 1.506(8) . ?
C4 H4A 0.9900 . ?
C4 H4B 0.9900 . ?
C4 C5 1.540(8) . ?
C5 C18 1.529(6) . ?
C5 C19 1.519(8) . ?
C6 C7 1.404(6) . ?
C6 C11 1.391(7) . ?
C7 C8 1.397(6) . ?
C7 C15 1.528(7) . ?
C8 H8 0.9500 . ?
C8 C9 1.368(7) . ?
C9 H9 0.9500 . ?
C9 C10 1.392(7) . ?
C10 H10 0.9500 . ?
C10 C11 1.389(7) . ?
C11 C12 1.535(6) . ?
C12 H12 1.0000 . ?
C12 C13 1.535(8) . ?
C12 C14 1.541(6) . ?
C13 H13A 0.9800 . ?
C13 H13B 0.9800 . ?
C13 H13C 0.9800 . ?
C14 H14A 0.9800 . ?
C14 H14B 0.9800 . ?
C14 H14C 0.9800 . ?
C15 H15 1.0000 . ?
C15 C16 1.524(7) . ?
C15 C17 1.539(7) . ?
C16 H16A 0.9800 . ?
C16 H16B 0.9800 . ?
C16 H16C 0.9800 . ?
C17 H17A 0.9800 . ?
C17 H17B 0.9800 . ?
C17 H17C 0.9800 . ?
C18 H18A 0.9800 . ?
C18 H18B 0.9800 . ?
C18 H18C 0.9800 . ?
C19 H19A 0.9800 . ?
C19 H19B 0.9800 . ?
C19 H19C 0.9800 . ?
C20 H20 1.0000 . ?
C20 C21 1.555(6) . ?
C20 C28 1.547(6) . ?
C21 H21A 0.9900 . ?
C21 H21B 0.9900 . ?
C21 C22 1.543(7) . ?
C22 H22 1.0000 . ?
C22 C23 1.527(7) . ?
C22 C27 1.534(7) . ?
C23 H23A 0.9900 . ?
C23 H23B 0.9900 . ?
C23 C24 1.543(6) . ?
C24 H24 1.0000 . ?
C24 C25 1.528(7) . ?
C25 H25A 0.9900 . ?
C25 H25B 0.9900 . ?
C25 C26 1.534(6) . ?
C26 H26 1.0000 . ?
C26 C27 1.531(6) . ?
C26 C28 1.529(6) . ?
C27 H27A 0.9900 . ?
C27 H27B 0.9900 . ?
C28 H28A 0.9900 . ?
C28 H28B 0.9900 . ?
C29 C30 1.399(7) . ?
C29 C34 1.417(6) . ?
C30 H30 0.9500 . ?
C30 C31 1.389(7) . ?
C31 H31 0.9500 . ?
C31 C32 1.405(8) . ?
C32 H32 0.9500 . ?
C32 C33 1.365(9) . ?
C33 H33 0.9500 . ?
C33 C34 1.406(7) . ?
C34 C35 1.437(7) . ?
C35 C36 1.395(7) . ?
C35 C40 1.427(6) . ?
C36 H36 0.9500 . ?
C36 C37 1.375(8) . ?
C37 H37 0.9500 . ?
C37 C38 1.388(8) . ?
C38 H38 0.9500 . ?
C38 C39 1.392(7) . ?
C39 H39 0.9500 . ?
C39 C40 1.394(7) . ?
C41 H41A 0.9900 . ?
C41 H41B 0.9900 . ?
C41 Cl1 1.760(3) . ?
C41 Cl2 1.760(3) . ?
Cl1A C41A 1.760(3) . ?
Cl2A C41A 1.760(3) . ?
C41A H41C 0.9900 . ?
C41A H41D 0.9900 . ?

loop_
_geom_torsion_atom_site_label_1
_geom_torsion_atom_site_label_2
_geom_torsion_atom_site_label_3
_geom_torsion_atom_site_label_4
_geom_torsion
_geom_torsion_site_symmetry_1
_geom_torsion_site_symmetry_2
_geom_torsion_site_symmetry_3
_geom_torsion_site_symmetry_4
_geom_torsion_publ_flag
Cu1 N2 C29 C30 12.3(6) . . . . ?
Cu1 N2 C29 C34 -168.9(3) . . . . ?
Cu1 N2 C40 C35 168.6(3) . . . . ?
Cu1 N2 C40 C39 -14.3(6) . . . . ?
Cu1 C1 C2 C3 -131.9(3) . . . . ?
Cu1 C1 C2 C20 -12.0(5) . . . . ?
Cu1 C1 C2 C24 106.5(3) . . . . ?
N1 C1 C2 C3 41.1(5) . . . . ?
N1 C1 C2 C20 161.1(3) . . . . ?
N1 C1 C2 C24 -80.5(4) . . . . ?
N1 C6 C7 C8 174.9(4) . . . . ?
N1 C6 C7 C15 -9.4(6) . . . . ?
N1 C6 C11 C10 -173.3(4) . . . . ?
N1 C6 C11 C12 11.2(6) . . . . ?
N2 C29 C30 C31 178.8(4) . . . . ?
N2 C29 C34 C33 -179.3(4) . . . . ?
N2 C29 C34 C35 -0.5(5) . . . . ?
C1 N1 C5 C4 -10.9(7) . . . . ?
C1 N1 C5 C18 -130.1(5) . . . . ?
C1 N1 C5 C19 111.5(5) . . . . ?
C1 N1 C6 C7 91.1(5) . . . . ?
C1 N1 C6 C11 -89.0(5) . . . . ?
C1 C2 C3 C4 -66.6(5) . . . . ?
C1 C2 C20 C21 -176.6(3) . . . . ?
C1 C2 C20 C28 64.8(4) . . . . ?
C1 C2 C24 C23 174.8(3) . . . . ?
C1 C2 C24 C25 -64.7(4) . . . . ?
C2 C3 C4 C5 56.0(6) . . . . ?
C2 C20 C21 C22 -59.9(5) . . . . ?
C2 C20 C28 C26 59.4(5) . . . . ?
C2 C24 C25 C26 -62.4(4) . . . . ?
C3 C2 C20 C21 -60.2(5) . . . . ?
C3 C2 C20 C28 -178.8(4) . . . . ?
C3 C2 C24 C23 58.1(5) . . . . ?
C3 C2 C24 C25 178.6(4) . . . . ?
C3 C4 C5 N1 -16.2(6) . . . . ?
C3 C4 C5 C18 103.8(5) . . . . ?
C3 C4 C5 C19 -137.7(4) . . . . ?
C5 N1 C1 Cu1 170.1(3) . . . . ?
C5 N1 C1 C2 -3.3(6) . . . . ?
C5 N1 C6 C7 -88.3(5) . . . . ?
C5 N1 C6 C11 91.6(5) . . . . ?
C6 N1 C1 Cu1 -9.1(5) . . . . ?
C6 N1 C1 C2 177.4(3) . . . . ?
C6 N1 C5 C4 168.4(4) . . . . ?
C6 N1 C5 C18 49.2(6) . . . . ?
C6 N1 C5 C19 -69.2(5) . . . . ?
C6 C7 C8 C9 0.3(7) . . . . ?
C6 C7 C15 C16 -109.8(5) . . . . ?
C6 C7 C15 C17 128.1(5) . . . . ?
C6 C11 C12 C13 104.8(5) . . . . ?
C6 C11 C12 C14 -130.9(5) . . . . ?
C7 C6 C11 C10 6.6(6) . . . . ?
C7 C6 C11 C12 -168.9(4) . . . . ?
C7 C8 C9 C10 2.7(8) . . . . ?
C8 C7 C15 C16 65.9(5) . . . . ?
C8 C7 C15 C17 -56.3(5) . . . . ?
C8 C9 C10 C11 -1.0(8) . . . . ?
C9 C10 C11 C6 -3.6(7) . . . . ?
C9 C10 C11 C12 172.2(5) . . . . ?
C10 C11 C12 C13 -70.7(5) . . . . ?
C10 C11 C12 C14 53.5(6) . . . . ?
C11 C6 C7 C8 -5.0(6) . . . . ?
C11 C6 C7 C15 170.7(4) . . . . ?
C15 C7 C8 C9 -175.7(4) . . . . ?
C20 C2 C3 C4 172.5(4) . . . . ?
C20 C2 C24 C23 -63.3(4) . . . . ?
C20 C2 C24 C25 57.1(4) . . . . ?
C20 C21 C22 C23 57.1(5) . . . . ?
C20 C21 C22 C27 -63.0(5) . . . . ?
C21 C20 C28 C26 -61.5(4) . . . . ?
C21 C22 C23 C24 -58.8(5) . . . . ?
C21 C22 C27 C26 59.3(4) . . . . ?
C22 C23 C24 C2 62.2(5) . . . . ?
C22 C23 C24 C25 -59.4(5) . . . . ?
C23 C22 C27 C26 -61.8(5) . . . . ?
C23 C24 C25 C26 57.8(4) . . . . ?
C24 C2 C3 C4 53.4(5) . . . . ?
C24 C2 C20 C21 62.6(4) . . . . ?
C24 C2 C20 C28 -56.0(4) . . . . ?
C24 C25 C26 C27 -59.1(4) . . . . ?
C24 C25 C26 C28 61.9(4) . . . . ?
C25 C26 C27 C22 60.5(5) . . . . ?
C25 C26 C28 C20 -59.4(5) . . . . ?
C27 C22 C23 C24 61.5(5) . . . . ?
C27 C26 C28 C20 61.0(4) . . . . ?
C28 C20 C21 C22 62.7(5) . . . . ?
C28 C26 C27 C22 -58.6(5) . . . . ?
C29 N2 C40 C35 -2.4(4) . . . . ?
C29 N2 C40 C39 174.7(4) . . . . ?
C29 C30 C31 C32 0.6(7) . . . . ?
C29 C34 C35 C36 -176.2(5) . . . . ?
C29 C34 C35 C40 -1.0(4) . . . . ?
C30 C29 C34 C33 -0.4(6) . . . . ?
C30 C29 C34 C35 178.4(4) . . . . ?
C30 C31 C32 C33 -1.3(9) . . . . ?
C31 C32 C33 C34 1.0(9) . . . . ?
C32 C33 C34 C29 -0.2(7) . . . . ?
C32 C33 C34 C35 -178.6(5) . . . . ?
C33 C34 C35 C36 2.3(9) . . . . ?
C33 C34 C35 C40 177.5(5) . . . . ?
C34 C29 C30 C31 0.2(6) . . . . ?
C34 C35 C36 C37 173.4(5) . . . . ?
C34 C35 C40 N2 2.2(4) . . . . ?
C34 C35 C40 C39 -175.2(4) . . . . ?
C35 C36 C37 C38 0.2(7) . . . . ?
C36 C35 C40 N2 178.4(4) . . . . ?
C36 C35 C40 C39 1.0(6) . . . . ?
C36 C37 C38 C39 1.4(8) . . . . ?
C37 C38 C39 C40 -1.8(7) . . . . ?
C38 C39 C40 N2 -176.3(4) . . . . ?
C38 C39 C40 C35 0.6(7) . . . . ?
C40 N2 C29 C30 -177.0(4) . . . . ?
C40 N2 C29 C34 1.7(4) . . . . ?
C40 C35 C36 C37 -1.4(6) . . . . ?
